data_7220540
loop_
_publ_author_name
'Ghosh, Pradyut'
'Chakraborty, Sourav'
'Arunachalam, M.'
'Dutta, Ranjan'

_publ_section_title
;
 Arene Platform Based Hexa-amide Receptors for Anion Recognition: A
 Detailed Conformational and Thermodynamic Studies
;
_journal_name_full 'RSC Adv.'
_journal_paper_doi 10.1039/C5RA08747C
_journal_year 2015
_chemical_formula_sum 'C90 H120 N14 O26'
_chemical_formula_weight 1814.00
_chemical_name_systematic
; 
 ? 
;
_space_group_IT_number 15
_symmetry_cell_setting monoclinic
_symmetry_space_group_name_Hall '-C 2yc'
_symmetry_space_group_name_H-M 'C 1 2/c 1'
_atom_sites_solution_hydrogens geom
_atom_sites_solution_primary direct
_atom_sites_solution_secondary difmap
_audit_creation_method SHELXL-97
_audit_update_record
;
2015-02-12 deposited with the CCDC.
2015-05-21 downloaded from the CCDC.
;
_cell_angle_alpha 90.00
_cell_angle_beta 97.545(3)
_cell_angle_gamma 90.00
_cell_formula_units_Z 4
_cell_length_a 38.647(4)
_cell_length_b 10.5794(11)
_cell_length_c 23.724(3)
_cell_measurement_reflns_used 1773
_cell_measurement_temperature 120(2)
_cell_measurement_theta_max 18.91
_cell_measurement_theta_min 2.50
_cell_volume 9615.9(19)
_computing_cell_refinement 'Bruker SAINT'
_computing_data_collection 'Bruker APEX2'
_computing_data_reduction 'Bruker SAINT'
_computing_molecular_graphics 'Ortep 3v.2'
_computing_publication_material 'mercury 3.1'
_computing_structure_refinement 'SHELXL-97 (Sheldrick, 1997)'
_computing_structure_solution 'SHELXS-97 (Sheldrick, 1990)'
_diffrn_ambient_temperature 120(2)
_diffrn_measured_fraction_theta_full 0.991
_diffrn_measured_fraction_theta_max 0.991
_diffrn_measurement_device_type 'Bruker APEX-II CCD'
_diffrn_measurement_method '\f and \w scans'
_diffrn_radiation_monochromator graphite
_diffrn_radiation_source 'fine-focus sealed tube'
_diffrn_radiation_type MoK\a
_diffrn_radiation_wavelength 0.71073
_diffrn_reflns_av_R_equivalents 0.0903
_diffrn_reflns_av_unetI/netI 0.0704
_diffrn_reflns_limit_h_max 36
_diffrn_reflns_limit_h_min -36
_diffrn_reflns_limit_k_max 9
_diffrn_reflns_limit_k_min -10
_diffrn_reflns_limit_l_max 22
_diffrn_reflns_limit_l_min -22
_diffrn_reflns_number 19921
_diffrn_reflns_theta_full 19.74
_diffrn_reflns_theta_max 19.74
_diffrn_reflns_theta_min 1.06
_exptl_absorpt_coefficient_mu 0.093
_exptl_absorpt_correction_T_max 0.9926
_exptl_absorpt_correction_T_min 0.9890
_exptl_absorpt_correction_type multi-scan
_exptl_absorpt_process_details sadabs
_exptl_crystal_colour colorless
_exptl_crystal_density_diffrn 1.253
_exptl_crystal_density_method 'not measured'
_exptl_crystal_description block
_exptl_crystal_F_000 3864
_exptl_crystal_size_max 0.12
_exptl_crystal_size_mid 0.10
_exptl_crystal_size_min 0.08
_refine_diff_density_max 0.400
_refine_diff_density_min -0.205
_refine_diff_density_rms 0.047
_refine_ls_extinction_method none
_refine_ls_goodness_of_fit_ref 1.011
_refine_ls_hydrogen_treatment mixed
_refine_ls_matrix_type full
_refine_ls_number_parameters 590
_refine_ls_number_reflns 4282
_refine_ls_number_restraints 0
_refine_ls_restrained_S_all 1.011
_refine_ls_R_factor_all 0.0926
_refine_ls_R_factor_gt 0.0524
_refine_ls_shift/su_max 0.000
_refine_ls_shift/su_mean 0.000
_refine_ls_structure_factor_coef Fsqd
_refine_ls_weighting_details 'calc w=1/[\s^2^(Fo^2^)+(0.1000P)^2^+0.5000P] where P=(Fo^2^+2Fc^2^)/3'
_refine_ls_weighting_scheme calc
_refine_ls_wR_factor_gt 0.1449
_refine_ls_wR_factor_ref 0.1712
_reflns_number_gt 2783
_reflns_number_total 4282
_reflns_threshold_expression >2sigma(I)
_cod_data_source_file c5ra08747c2.cif
_cod_data_source_block Complex3
_cod_depositor_comments
;
The following automatic conversions were performed:

'_symmetry_cell_setting' value 'Monoclinic' changed to 'monoclinic'
according to
/usr/data/users/saulius/crontab/automatic-downloads/rss-feeds/RSC/lib/dictionaries/cif_core.dic
dictionary named 'cif_core.dic' version 2.4.2 from 2011-04-26.

Automatic conversion script
Id: cif_fix_values 3271 2015-04-21 07:52:19Z andrius 
;
_cod_original_cell_volume 9615.9(18)
_cod_original_sg_symbol_H-M 'C2/c  '
_cod_database_code 7220540

loop_
_symmetry_equiv_pos_as_xyz
'x, y, z'
'-x, y, -z+1/2'
'x+1/2, y+1/2, z'
'-x+1/2, y+1/2, -z+1/2'
'-x, -y, -z'
'x, -y, z-1/2'
'-x+1/2, -y+1/2, -z'
'x+1/2, -y+1/2, z-1/2'

loop_
_atom_site_label
_atom_site_type_symbol
_atom_site_fract_x
_atom_site_fract_y
_atom_site_fract_z
_atom_site_U_iso_or_equiv
_atom_site_adp_type
_atom_site_occupancy
_atom_site_symmetry_multiplicity
_atom_site_calc_flag
_atom_site_refinement_flags
C2 C 0.03853(16) 0.1066(6) 0.8853(2) 0.0392(15) Uani 1 1 d .
C4 C 0.01882(15) 0.0261(6) 0.8388(2) 0.0604(19) Uani 1 1 d .
H4A H -0.0054 0.0490 0.8341 0.091 Uiso 1 1 calc R
H4B H 0.0212 -0.0614 0.8492 0.091 Uiso 1 1 calc R
H4C H 0.0282 0.0399 0.8038 0.091 Uiso 1 1 calc R
C6 C 0.02887(13) -0.0739(6) 1.0204(2) 0.0343(15) Uani 1 1 d .
C7 C 0.06109(13) -0.1526(5) 1.0403(2) 0.0417(16) Uani 1 1 d .
H7A H 0.0711 -0.1262 1.0782 0.050 Uiso 1 1 calc R
H7B H 0.0548 -0.2412 1.0418 0.050 Uiso 1 1 calc R
C9 C 0.12057(15) -0.1360(5) 1.0198(3) 0.0333(15) Uani 1 1 d .
C11 C 0.14483(14) -0.0939(5) 0.9791(2) 0.0294(14) Uani 1 1 d .
C12 C 0.17746(15) -0.0502(5) 1.0013(2) 0.0360(15) Uani 1 1 d .
H12 H 0.1837 -0.0495 1.0405 0.043 Uiso 1 1 calc R
C13 C 0.20087(14) -0.0079(5) 0.9669(3) 0.0372(15) Uani 1 1 d .
H13 H 0.2230 0.0197 0.9822 0.045 Uiso 1 1 calc R
C14 C 0.19075(15) -0.0075(5) 0.9094(2) 0.0330(14) Uani 1 1 d .
C15 C 0.15891(15) -0.0529(5) 0.8849(2) 0.0380(15) Uani 1 1 d .
H15 H 0.1531 -0.0551 0.8456 0.046 Uiso 1 1 calc R
C16 C 0.13599(14) -0.0948(5) 0.9204(3) 0.0359(15) Uani 1 1 d .
H16 H 0.1141 -0.1243 0.9049 0.043 Uiso 1 1 calc R
C21 C 0.02867(14) 0.0556(6) 1.0326(2) 0.0326(14) Uani 1 1 d .
C22 C 0.06059(13) 0.1162(6) 1.0656(2) 0.0444(16) Uani 1 1 d .
H22A H 0.0537 0.1908 1.0851 0.053 Uiso 1 1 calc R
H22B H 0.0713 0.0574 1.0941 0.053 Uiso 1 1 calc R
C24 C 0.11609(15) 0.2036(5) 1.0492(3) 0.0329(14) Uani 1 1 d .
C26 C 0.14094(13) 0.2411(5) 1.0089(2) 0.0285(13) Uani 1 1 d .
C27 C 0.17460(15) 0.2778(5) 1.0320(2) 0.0372(15) Uani 1 1 d .
H27 H 0.1810 0.2743 1.0712 0.045 Uiso 1 1 calc R
C28 C 0.19861(14) 0.3192(5) 0.9977(2) 0.0340(15) Uani 1 1 d .
H28 H 0.2210 0.3425 1.0134 0.041 Uiso 1 1 calc R
C29 C 0.18848(14) 0.3251(5) 0.9398(2) 0.0305(14) Uani 1 1 d .
C30 C 0.15612(15) 0.2872(5) 0.9152(2) 0.0330(14) Uani 1 1 d .
H30 H 0.1504 0.2888 0.8759 0.040 Uiso 1 1 calc R
C31 C 0.13216(14) 0.2466(5) 0.9495(2) 0.0327(14) Uani 1 1 d .
H31 H 0.1099 0.2226 0.9332 0.039 Uiso 1 1 calc R
C35 C -0.00042(15) 0.1286(5) 1.0128(2) 0.0331(14) Uani 1 1 d .
C36 C -0.00048(14) 0.2685(5) 1.0284(3) 0.0482(16) Uani 1 1 d .
H36A H -0.0239 0.3024 1.0194 0.058 Uiso 1 1 calc R
H36B H 0.0066 0.2785 1.0689 0.058 Uiso 1 1 calc R
C38 C 0.04252(14) 0.4344(5) 1.0202(3) 0.0366(15) Uani 1 1 d .
C40 C 0.06919(15) 0.4859(5) 0.9862(2) 0.0325(14) Uani 1 1 d .
C41 C 0.06454(15) 0.4919(5) 0.9275(3) 0.0412(15) Uani 1 1 d .
H41 H 0.0435 0.4655 0.9072 0.049 Uiso 1 1 calc R
C42 C 0.09083(16) 0.5367(5) 0.8986(2) 0.0446(16) Uani 1 1 d .
H42 H 0.0877 0.5418 0.8592 0.054 Uiso 1 1 calc R
C43 C 0.12214(15) 0.5740(5) 0.9302(3) 0.0391(15) Uani 1 1 d .
C44 C 0.12689(15) 0.5706(5) 0.9886(2) 0.0364(15) Uani 1 1 d .
H44 H 0.1478 0.5972 1.0090 0.044 Uiso 1 1 calc R
C45 C 0.10038(16) 0.5274(5) 1.0163(2) 0.0350(15) Uani 1 1 d .
H45 H 0.1033 0.5257 1.0558 0.042 Uiso 1 1 calc R
C50 C 0.16649(13) 0.4140(5) 0.6436(2) 0.0317(14) Uani 1 1 d .
H50A H 0.1692 0.4882 0.6205 0.038 Uiso 1 1 calc R
H50B H 0.1488 0.3609 0.6225 0.038 Uiso 1 1 calc R
C51 C 0.20070(13) 0.3423(5) 0.6507(2) 0.0404(15) Uani 1 1 d .
H51A H 0.1979 0.2630 0.6701 0.049 Uiso 1 1 calc R
H51B H 0.2184 0.3915 0.6737 0.049 Uiso 1 1 calc R
C52 C 0.21224(13) 0.3162(5) 0.5931(2) 0.0396(15) Uani 1 1 d .
H52A H 0.2168 0.3960 0.5754 0.048 Uiso 1 1 calc R
H52B H 0.1934 0.2746 0.5691 0.048 Uiso 1 1 calc R
C53 C 0.24483(14) 0.2340(5) 0.5963(2) 0.0512(17) Uani 1 1 d .
H53A H 0.2637 0.2744 0.6201 0.077 Uiso 1 1 calc R
H53B H 0.2511 0.2227 0.5588 0.077 Uiso 1 1 calc R
H53C H 0.2402 0.1531 0.6121 0.077 Uiso 1 1 calc R
C54 C 0.14748(14) 0.3445(5) 0.7358(2) 0.0413(16) Uani 1 1 d .
H54A H 0.1701 0.3086 0.7497 0.050 Uiso 1 1 calc R
H54B H 0.1375 0.3762 0.7685 0.050 Uiso 1 1 calc R
C55 C 0.12443(15) 0.2401(5) 0.7094(2) 0.0450(16) Uani 1 1 d .
H55A H 0.1336 0.2086 0.6759 0.054 Uiso 1 1 calc R
H55B H 0.1012 0.2729 0.6976 0.054 Uiso 1 1 calc R
C56 C 0.12250(18) 0.1328(6) 0.7512(3) 0.074(2) Uani 1 1 d .
H56A H 0.1460 0.1044 0.7647 0.089 Uiso 1 1 calc R
H56B H 0.1123 0.1643 0.7837 0.089 Uiso 1 1 calc R
C57 C 0.1013(2) 0.0212(7) 0.7263(3) 0.097(3) Uani 1 1 d .
H57A H 0.0777 0.0474 0.7146 0.146 Uiso 1 1 calc R
H57B H 0.1016 -0.0440 0.7545 0.146 Uiso 1 1 calc R
H57C H 0.1112 -0.0106 0.6941 0.146 Uiso 1 1 calc R
C58 C 0.11849(13) 0.5230(5) 0.6796(2) 0.0352(15) Uani 1 1 d .
H58A H 0.1223 0.5881 0.6523 0.042 Uiso 1 1 calc R
H58B H 0.1023 0.4621 0.6602 0.042 Uiso 1 1 calc R
C59 C 0.10123(13) 0.5835(5) 0.7267(2) 0.0409(15) Uani 1 1 d .
H59A H 0.0949 0.5183 0.7521 0.049 Uiso 1 1 calc R
H59B H 0.1177 0.6398 0.7484 0.049 Uiso 1 1 calc R
C60 C 0.06914(14) 0.6570(6) 0.7036(2) 0.0479(16) Uani 1 1 d .
H60A H 0.0533 0.6018 0.6799 0.057 Uiso 1 1 calc R
H60B H 0.0758 0.7251 0.6798 0.057 Uiso 1 1 calc R
C61 C 0.05029(16) 0.7121(6) 0.7497(3) 0.069(2) Uani 1 1 d .
H61A H 0.0416 0.6448 0.7712 0.104 Uiso 1 1 calc R
H61B H 0.0311 0.7630 0.7329 0.104 Uiso 1 1 calc R
H61C H 0.0661 0.7634 0.7746 0.104 Uiso 1 1 calc R
C62 C 0.17952(13) 0.5439(5) 0.7315(2) 0.0376(15) Uani 1 1 d .
H62A H 0.1703 0.5689 0.7660 0.045 Uiso 1 1 calc R
H62B H 0.2009 0.4968 0.7427 0.045 Uiso 1 1 calc R
C63 C 0.18839(14) 0.6615(5) 0.7005(2) 0.0404(16) Uani 1 1 d .
H63A H 0.2015 0.6379 0.6699 0.048 Uiso 1 1 calc R
H63B H 0.1670 0.7018 0.6836 0.048 Uiso 1 1 calc R
C64 C 0.20947(16) 0.7545(6) 0.7390(2) 0.0591(19) Uani 1 1 d .
H64A H 0.2315 0.7158 0.7544 0.071 Uiso 1 1 calc R
H64B H 0.1969 0.7749 0.7707 0.071 Uiso 1 1 calc R
C65 C 0.21673(18) 0.8757(6) 0.7081(3) 0.079(2) Uani 1 1 d .
H65A H 0.2302 0.8565 0.6779 0.118 Uiso 1 1 calc R
H65B H 0.2295 0.9332 0.7343 0.118 Uiso 1 1 calc R
H65C H 0.1950 0.9139 0.6925 0.118 Uiso 1 1 calc R
N8 N 0.08628(11) -0.1349(4) 1.00082(17) 0.0327(12) Uani 1 1 d .
H8 H 0.0793 -0.1236 0.9653 0.039 Uiso 1 1 calc R
N17 N 0.21522(15) 0.0434(5) 0.8728(2) 0.0480(14) Uani 1 1 d .
N23 N 0.08595(11) 0.1517(4) 1.02752(18) 0.0334(12) Uani 1 1 d .
H23 H 0.0814 0.1391 0.9915 0.040 Uiso 1 1 calc R
N32 N 0.21363(14) 0.3721(4) 0.9031(2) 0.0453(13) Uani 1 1 d .
N37 N 0.02333(11) 0.3375(4) 0.99694(19) 0.0379(12) Uani 1 1 d .
H37 H 0.0251 0.3156 0.9625 0.046 Uiso 1 1 calc R
N46 N 0.15109(16) 0.6161(5) 0.9007(3) 0.0522(14) Uani 1 1 d .
N49 N 0.15313(10) 0.4561(4) 0.69753(16) 0.0337(12) Uani 1 1 d .
O1 O 0.06352(9) 0.0564(3) 0.91641(15) 0.0403(10) Uani 1 1 d .
O3 O 0.02909(10) 0.2192(4) 0.88861(16) 0.0566(12) Uani 1 1 d .
O5 O 0.03018(11) 0.3421(4) 0.65858(18) 0.0804(15) Uani 1 1 d .
O10 O 0.13207(9) -0.1694(3) 1.06843(17) 0.0399(10) Uani 1 1 d .
O19 O 0.20770(11) 0.0337(4) 0.8214(2) 0.0724(14) Uani 1 1 d .
O20 O 0.24169(11) 0.0963(4) 0.89458(18) 0.0568(12) Uani 1 1 d .
O25 O 0.12387(9) 0.2231(4) 1.10050(18) 0.0448(11) Uani 1 1 d .
O33 O 0.24336(11) 0.3987(4) 0.92553(16) 0.0523(11) Uani 1 1 d .
O34 O 0.20406(10) 0.3823(4) 0.85256(19) 0.0647(14) Uani 1 1 d .
O39 O 0.04001(9) 0.4751(3) 1.06852(18) 0.0476(11) Uani 1 1 d .
O47 O 0.14495(12) 0.6392(5) 0.8497(2) 0.0776(15) Uani 1 1 d .
O48 O 0.18007(12) 0.6283(4) 0.9286(2) 0.0614(13) Uani 1 1 d .
O5A O 0.05796(17) 0.3463(6) 0.7862(3) 0.080(2) Uiso 0.78 1 d P
O5B O 0.0404(6) 0.385(2) 0.7702(9) 0.071(6) Uiso 0.22 1 d P

loop_
_atom_site_aniso_label
_atom_site_aniso_U_11
_atom_site_aniso_U_22
_atom_site_aniso_U_33
_atom_site_aniso_U_23
_atom_site_aniso_U_13
_atom_site_aniso_U_12
C2 0.033(4) 0.038(5) 0.047(4) -0.003(4) 0.008(3) -0.009(4)
C4 0.058(4) 0.061(5) 0.056(4) -0.019(4) -0.015(4) 0.012(4)
C6 0.018(4) 0.044(5) 0.044(4) 0.007(3) 0.015(3) 0.002(3)
C7 0.034(4) 0.047(4) 0.048(4) 0.008(3) 0.016(3) 0.000(3)
C9 0.037(5) 0.023(4) 0.042(4) 0.003(3) 0.010(4) 0.001(3)
C11 0.027(4) 0.024(3) 0.035(4) -0.003(3) -0.003(3) 0.002(3)
C12 0.037(4) 0.032(4) 0.037(4) 0.004(3) 0.001(3) 0.002(3)
C13 0.028(4) 0.037(4) 0.047(5) 0.007(3) 0.005(3) 0.001(3)
C14 0.030(4) 0.034(4) 0.039(4) 0.009(3) 0.022(3) 0.002(3)
C15 0.033(4) 0.037(4) 0.042(4) -0.001(3) -0.001(4) -0.002(3)
C16 0.022(3) 0.038(4) 0.049(4) -0.001(3) 0.009(3) -0.005(3)
C21 0.026(4) 0.028(4) 0.045(4) -0.006(3) 0.009(3) -0.006(3)
C22 0.033(4) 0.055(4) 0.046(4) 0.001(3) 0.006(3) -0.011(3)
C24 0.028(4) 0.027(4) 0.044(4) -0.003(3) 0.007(4) 0.000(3)
C26 0.023(4) 0.021(3) 0.039(4) -0.005(3) -0.003(3) -0.003(3)
C27 0.040(4) 0.035(4) 0.035(4) -0.006(3) -0.002(3) -0.004(3)
C28 0.029(4) 0.029(4) 0.043(4) 0.001(3) 0.004(3) -0.004(3)
C29 0.028(4) 0.029(4) 0.036(4) 0.003(3) 0.009(3) -0.004(3)
C30 0.032(4) 0.032(4) 0.034(4) -0.003(3) -0.001(3) -0.003(3)
C31 0.024(3) 0.025(3) 0.047(4) -0.005(3) -0.004(3) -0.001(3)
C35 0.031(4) 0.026(4) 0.044(4) -0.004(3) 0.014(3) 0.001(4)
C36 0.033(4) 0.047(4) 0.066(4) -0.004(4) 0.017(3) -0.004(3)
C38 0.036(4) 0.027(4) 0.047(4) 0.002(4) 0.005(4) 0.008(3)
C40 0.040(4) 0.025(3) 0.031(4) 0.000(3) 0.000(3) 0.003(3)
C41 0.037(4) 0.037(4) 0.048(5) -0.003(3) 0.001(3) -0.004(3)
C42 0.051(5) 0.047(4) 0.035(4) -0.007(3) 0.003(4) -0.001(4)
C43 0.040(4) 0.038(4) 0.041(4) 0.000(3) 0.010(4) -0.009(3)
C44 0.037(4) 0.033(4) 0.037(4) -0.003(3) -0.003(3) -0.005(3)
C45 0.045(4) 0.026(4) 0.033(3) 0.001(3) 0.001(4) -0.001(3)
C50 0.030(3) 0.039(4) 0.026(3) -0.003(3) 0.006(3) 0.003(3)
C51 0.040(4) 0.045(4) 0.036(4) -0.001(3) 0.004(3) 0.004(3)
C52 0.035(4) 0.037(4) 0.046(4) -0.008(3) 0.003(3) -0.001(3)
C53 0.043(4) 0.053(4) 0.057(4) -0.011(3) 0.007(3) 0.003(3)
C54 0.048(4) 0.048(4) 0.027(3) 0.010(3) 0.002(3) 0.002(3)
C55 0.049(4) 0.048(4) 0.036(4) 0.009(3) -0.002(3) -0.005(3)
C56 0.082(5) 0.080(6) 0.057(5) 0.025(4) -0.004(4) -0.016(4)
C57 0.130(7) 0.073(6) 0.081(6) 0.023(5) -0.016(5) -0.057(5)
C58 0.033(4) 0.041(4) 0.029(3) 0.004(3) -0.005(3) 0.005(3)
C59 0.038(4) 0.050(4) 0.036(4) -0.005(3) 0.010(3) 0.004(3)
C60 0.042(4) 0.046(4) 0.057(4) -0.004(3) 0.011(3) 0.010(3)
C61 0.058(5) 0.071(5) 0.084(5) 0.001(4) 0.031(4) 0.012(4)
C62 0.031(3) 0.054(4) 0.026(3) -0.011(3) 0.000(3) 0.000(3)
C63 0.035(4) 0.053(4) 0.034(4) -0.003(3) 0.007(3) -0.004(3)
C64 0.052(4) 0.074(5) 0.051(4) -0.026(4) 0.004(3) -0.017(4)
C65 0.093(6) 0.071(5) 0.077(5) -0.028(4) 0.030(4) -0.048(4)
N8 0.019(3) 0.044(3) 0.036(3) 0.000(2) 0.005(2) 0.000(2)
N17 0.046(4) 0.050(4) 0.047(4) -0.003(3) 0.004(3) -0.001(3)
N23 0.021(3) 0.045(3) 0.033(3) -0.003(2) 0.001(2) -0.008(3)
N32 0.040(4) 0.050(4) 0.044(4) 0.004(3) 0.001(3) 0.000(3)
N37 0.041(3) 0.029(3) 0.043(3) -0.009(3) 0.005(3) -0.005(3)
N46 0.066(5) 0.043(3) 0.051(4) -0.009(3) 0.021(4) -0.008(3)
N49 0.030(3) 0.044(3) 0.026(3) 0.001(2) 0.000(2) 0.005(3)
O1 0.029(2) 0.046(3) 0.044(2) 0.004(2) -0.003(2) 0.002(2)
O3 0.071(3) 0.031(3) 0.063(3) -0.007(2) -0.005(2) 0.010(2)
O5 0.081(3) 0.077(3) 0.077(3) 0.007(3) -0.012(3) -0.024(3)
O10 0.036(2) 0.045(3) 0.039(3) 0.010(2) 0.007(2) 0.0026(19)
O19 0.071(3) 0.103(4) 0.047(3) 0.001(3) 0.019(3) -0.021(3)
O20 0.042(3) 0.066(3) 0.064(3) 0.009(2) 0.013(2) -0.013(3)
O25 0.036(2) 0.059(3) 0.039(3) -0.010(2) 0.006(2) -0.015(2)
O33 0.039(3) 0.072(3) 0.047(3) 0.004(2) 0.008(2) -0.011(2)
O34 0.050(3) 0.107(4) 0.036(3) 0.014(3) 0.001(2) -0.017(3)
O39 0.054(3) 0.040(3) 0.052(3) -0.007(2) 0.016(2) -0.002(2)
O47 0.089(4) 0.102(4) 0.046(3) -0.010(3) 0.027(3) -0.026(3)
O48 0.047(3) 0.056(3) 0.082(3) -0.002(3) 0.011(3) -0.006(2)

loop_
_atom_type_symbol
_atom_type_description
_atom_type_scat_dispersion_real
_atom_type_scat_dispersion_imag
_atom_type_scat_source
C C 0.0033 0.0016 'International Tables Vol C Tables 4.2.6.8 and 6.1.1.4'
H H 0.0000 0.0000 'International Tables Vol C Tables 4.2.6.8 and 6.1.1.4'
N N 0.0061 0.0033 'International Tables Vol C Tables 4.2.6.8 and 6.1.1.4'
O O 0.0106 0.0060 'International Tables Vol C Tables 4.2.6.8 and 6.1.1.4'

loop_
_geom_angle_atom_site_label_1
_geom_angle_atom_site_label_2
_geom_angle_atom_site_label_3
_geom_angle
_geom_angle_site_symmetry_1
O3 C2 O1 125.0(5) .
O3 C2 C4 117.2(6) .
O1 C2 C4 117.7(6) .
C35 C6 C21 119.9(5) 5_557
C35 C6 C7 120.2(5) 5_557
C21 C6 C7 119.8(5) .
N8 C7 C6 108.7(4) .
O10 C9 N8 122.4(5) .
O10 C9 C11 120.6(5) .
N8 C9 C11 117.0(5) .
C12 C11 C16 118.4(5) .
C12 C11 C9 118.1(5) .
C16 C11 C9 123.4(5) .
C13 C12 C11 121.6(5) .
C14 C13 C12 118.0(5) .
C13 C14 C15 122.9(5) .
C13 C14 N17 118.0(6) .
C15 C14 N17 119.1(6) .
C16 C15 C14 117.8(5) .
C15 C16 C11 121.2(5) .
C35 C21 C6 119.9(5) .
C35 C21 C22 120.4(5) .
C6 C21 C22 119.7(5) .
N23 C22 C21 110.7(4) .
O25 C24 N23 122.7(5) .
O25 C24 C26 119.6(5) .
N23 C24 C26 117.8(5) .
C27 C26 C31 118.1(5) .
C27 C26 C24 117.7(5) .
C31 C26 C24 124.1(5) .
C28 C27 C26 121.3(5) .
C29 C28 C27 118.4(5) .
C30 C29 C28 122.4(5) .
C30 C29 N32 118.9(5) .
C28 C29 N32 118.7(5) .
C29 C30 C31 119.0(5) .
C30 C31 C26 120.8(5) .
C6 C35 C21 120.1(5) 5_557
C6 C35 C36 121.0(5) 5_557
C21 C35 C36 118.9(5) .
N37 C36 C35 110.0(4) .
O39 C38 N37 122.6(5) .
O39 C38 C40 121.0(5) .
N37 C38 C40 116.2(5) .
C41 C40 C45 119.5(5) .
C41 C40 C38 123.6(6) .
C45 C40 C38 117.0(5) .
C42 C41 C40 120.5(5) .
C41 C42 C43 118.3(5) .
C44 C43 C42 121.7(5) .
C44 C43 N46 118.7(6) .
C42 C43 N46 119.5(6) .
C45 C44 C43 118.9(5) .
C44 C45 C40 121.0(5) .
N49 C50 C51 116.4(4) .
C50 C51 C52 110.3(4) .
C51 C52 C53 113.4(4) .
C55 C54 N49 116.4(4) .
C54 C55 C56 110.8(5) .
C57 C56 C55 113.6(5) .
C59 C58 N49 116.5(4) .
C60 C59 C58 111.8(4) .
C59 C60 C61 112.9(5) .
C63 C62 N49 115.0(4) .
C64 C63 C62 112.4(5) .
C63 C64 C65 112.1(5) .
C9 N8 C7 119.9(4) .
O20 N17 O19 122.6(5) .
O20 N17 C14 119.1(5) .
O19 N17 C14 118.3(6) .
C24 N23 C22 119.3(4) .
O34 N32 O33 123.5(5) .
O34 N32 C29 118.4(5) .
O33 N32 C29 118.1(5) .
C38 N37 C36 121.8(5) .
O47 N46 O48 123.6(5) .
O47 N46 C43 118.1(6) .
O48 N46 C43 118.3(5) .
C50 N49 C54 111.6(4) .
C50 N49 C58 106.6(4) .
C54 N49 C58 109.7(4) .
C50 N49 C62 110.4(4) .
C54 N49 C62 107.1(4) .
C58 N49 C62 111.5(4) .

loop_
_geom_bond_atom_site_label_1
_geom_bond_atom_site_label_2
_geom_bond_distance
_geom_bond_site_symmetry_2
C2 O3 1.251(6) .
C2 O1 1.254(6) .
C2 C4 1.516(7) .
C6 C35 1.391(7) 5_557
C6 C21 1.401(7) .
C6 C7 1.521(7) .
C7 N8 1.450(6) .
C9 O10 1.232(6) .
C9 N8 1.343(6) .
C9 C11 1.499(7) .
C11 C12 1.381(7) .
C11 C16 1.390(7) .
C12 C13 1.371(7) .
C13 C14 1.368(7) .
C14 C15 1.377(7) .
C14 N17 1.469(7) .
C15 C16 1.374(7) .
C21 C35 1.394(7) .
C21 C22 1.515(7) .
C22 N23 1.467(6) .
C24 O25 1.232(6) .
C24 N23 1.329(6) .
C24 C26 1.495(7) .
C26 C27 1.399(7) .
C26 C31 1.406(7) .
C27 C28 1.383(7) .
C28 C29 1.380(7) .
C29 C30 1.369(7) .
C29 N32 1.474(7) .
C30 C31 1.380(7) .
C35 C6 1.391(7) 5_557
C35 C36 1.525(7) .
C36 N37 1.454(6) .
C38 O39 1.241(6) .
C38 N37 1.340(6) .
C38 C40 1.492(7) .
C40 C41 1.384(7) .
C40 C45 1.388(7) .
C41 C42 1.381(7) .
C42 C43 1.394(7) .
C43 C44 1.374(7) .
C43 N46 1.464(7) .
C44 C45 1.365(7) .
C50 N49 1.509(6) .
C50 C51 1.514(6) .
C51 C52 1.517(7) .
C52 C53 1.524(7) .
C54 C55 1.503(7) .
C54 N49 1.523(6) .
C55 C56 1.515(7) .
C56 C57 1.511(8) .
C58 C59 1.516(7) .
C58 N49 1.524(6) .
C59 C60 1.505(7) .
C60 C61 1.509(7) .
C62 C63 1.508(7) .
C62 N49 1.528(6) .
C63 C64 1.508(7) .
C64 C65 1.522(8) .
N17 O20 1.220(5) .
N17 O19 1.221(5) .
N32 O34 1.213(5) .
N32 O33 1.234(5) .
N46 O47 1.227(6) .
N46 O48 1.230(6) .
O5A O5B 0.84(2) .
